data_7010744
loop_
_publ_author_name
'Stender, Matthias'
'Wright, Robert J.'
'Eichler, Barrett E.'
'Prust, J\"org'
'Olmstead, Marilyn M.'
'Roesky, Herbert W.'
'Power, Philip P.'

_publ_section_title
;
 The synthesis and structure of lithium derivatives of the sterically
 encumbered \b-diketiminate ligand [{(2,6-Pri2H3C6)N(CH3)C}2CH]--, and
 a modified synthesis of the aminoimine precursor
;
_journal_issue 23
_journal_name_full 'Journal of the Chemical Society, Dalton Transactions'
_journal_page_first 3465
_journal_paper_doi 10.1039/b103149j
_journal_year 2001
_chemical_formula_sum 'C29 H39.5 Li N2'
_chemical_formula_weight 423.07
_chemical_name_common (NacNacLi)2
_chemical_name_systematic
; 
? 
;
_space_group_IT_number 2
_symmetry_cell_setting triclinic
_symmetry_space_group_name_Hall '-P 1'
_symmetry_space_group_name_H-M 'P -1'
_atom_sites_solution_hydrogens geom
_atom_sites_solution_primary direct
_atom_sites_solution_secondary difmap
_audit_creation_method SHELXL-97
_cell_angle_alpha 90.765(3)
_cell_angle_beta 91.189(3)
_cell_angle_gamma 102.979(3)
_cell_formula_units_Z 4
_cell_length_a 12.4708(14)
_cell_length_b 14.0455(16)
_cell_length_c 15.1235(17)
_cell_measurement_reflns_used 2313
_cell_measurement_temperature 90(2)
_cell_measurement_theta_max 30.19
_cell_measurement_theta_min 2.38
_cell_volume 2580.3(5)
_computing_cell_refinement 'Bruker SMART'
_computing_data_collection 'Bruker SMART'
_computing_data_reduction 'Bruker SHELXTL v. 5.10'
_computing_molecular_graphics 'XP, Bruker SHELXTL v. 5.10'
_computing_publication_material 'XCIF, Bruker SHELXTL v. 5.10'
_computing_structure_refinement 'XL, Bruker SHELXTL v. 5.10'
_computing_structure_solution 'XS, Bruker SHELXTL v. 5.10'
_diffrn_ambient_temperature 90(2)
_diffrn_measured_fraction_theta_full 0.998
_diffrn_measured_fraction_theta_max 0.998
_diffrn_measurement_device_type 'Bruker SMART 1000'
_diffrn_measurement_method /w
_diffrn_radiation_monochromator graphite
_diffrn_radiation_source 'normal-focus sealed tube'
_diffrn_radiation_type MoK\a
_diffrn_radiation_wavelength 0.71073
_diffrn_reflns_av_R_equivalents 0.0000
_diffrn_reflns_av_sigmaI/netI 0.0872
_diffrn_reflns_limit_h_max 14
_diffrn_reflns_limit_h_min -14
_diffrn_reflns_limit_k_max 16
_diffrn_reflns_limit_k_min -16
_diffrn_reflns_limit_l_max 18
_diffrn_reflns_limit_l_min 0
_diffrn_reflns_number 9315
_diffrn_reflns_theta_full 25.25
_diffrn_reflns_theta_max 25.25
_diffrn_reflns_theta_min 1.49
_diffrn_standards_decay_% <0.01
_diffrn_standards_number '50 frames remeasured'
_exptl_absorpt_coefficient_mu 0.062
_exptl_absorpt_correction_T_max 0.9895
_exptl_absorpt_correction_T_min 0.9865
_exptl_absorpt_process_details
;
SADABS: an empirical absorption program by G. M. Sheldrick
using the method described by Blessing, R. H.; Acta Cryst.
A51, 1995, 33.
;
_exptl_crystal_colour colorless
_exptl_crystal_density_diffrn 1.089
_exptl_crystal_density_method 'not measured'
_exptl_crystal_description block
_exptl_crystal_F_000 922
_exptl_crystal_size_max 0.22
_exptl_crystal_size_mid 0.20
_exptl_crystal_size_min 0.17
_refine_diff_density_max 0.387
_refine_diff_density_min -0.300
_refine_diff_density_rms 0.063
_refine_ls_extinction_coef 0.0118(19)
_refine_ls_extinction_expression Fc^*^=kFc[1+0.001xFc^2^\l^3^/sin(2\q)]^-1/4^
_refine_ls_extinction_method SHELXL
_refine_ls_goodness_of_fit_ref 1.032
_refine_ls_hydrogen_treatment mixed
_refine_ls_matrix_type full
_refine_ls_number_parameters 591
_refine_ls_number_reflns 9315
_refine_ls_number_restraints 0
_refine_ls_restrained_S_all 1.032
_refine_ls_R_factor_all 0.1546
_refine_ls_R_factor_gt 0.0769
_refine_ls_shift/su_max 0.000
_refine_ls_shift/su_mean 0.000
_refine_ls_structure_factor_coef Fsqd
_refine_ls_weighting_details 'calc w=1/[\s^2^(Fo^2^)+(0.1223P)^2^+0.1214P] where P=(Fo^2^+2Fc^2^)/3'
_refine_ls_weighting_scheme calc
_refine_ls_wR_factor_gt 0.1956
_refine_ls_wR_factor_ref 0.2406
_reflns_number_gt 4630
_reflns_number_total 9315
_reflns_threshold_expression >2sigma(I)
_cod_data_source_file b103149j.txt
_cod_data_source_block be46
_cod_original_sg_symbol_H-M P-1
_cod_original_formula_sum 'C29 H39.50 Li N2'
_cod_database_code 7010744

loop_
_symmetry_equiv_pos_as_xyz
'x, y, z'
'-x, -y, -z'

loop_
_atom_site_label
_atom_site_type_symbol
_atom_site_fract_x
_atom_site_fract_y
_atom_site_fract_z
_atom_site_U_iso_or_equiv
_atom_site_adp_type
_atom_site_occupancy
_atom_site_symmetry_multiplicity
_atom_site_calc_flag
_atom_site_refinement_flags
_atom_site_disorder_assembly
_atom_site_disorder_group
Li1 Li 0.5954(5) 0.8972(5) 0.3971(4) 0.0463(16) Uani 1 1 d . . .
N1 N 0.6451(2) 0.81020(19) 0.31946(17) 0.0328(7) Uani 1 1 d . . .
N2 N 0.5921(2) 1.0060(2) 0.3225(2) 0.0378(7) Uani 1 1 d . . .
C1 C 0.6609(3) 0.8331(2) 0.2354(2) 0.0423(9) Uani 1 1 d . . .
C2 C 0.6334(3) 0.9159(2) 0.1968(2) 0.0416(9) Uani 1 1 d . . .
H2A H 0.6386 0.9184 0.1343 0.050 Uiso 1 1 calc R . .
C3 C 0.6001(3) 0.9940(3) 0.2361(2) 0.0385(9) Uani 1 1 d . . .
C4 C 0.7121(5) 0.7706(3) 0.1749(2) 0.0809(17) Uani 1 1 d . . .
H4A H 0.6702 0.7027 0.1766 0.121 Uiso 1 1 calc R . .
H4B H 0.7883 0.7741 0.1945 0.121 Uiso 1 1 calc R . .
H4C H 0.7111 0.7943 0.1143 0.121 Uiso 1 1 calc R . .
C5 C 0.5709(3) 1.0688(3) 0.1734(3) 0.0513(10) Uani 1 1 d . . .
H5A H 0.6182 1.1333 0.1871 0.077 Uiso 1 1 calc R . .
H5B H 0.4937 1.0715 0.1806 0.077 Uiso 1 1 calc R . .
H5C H 0.5820 1.0499 0.1123 0.077 Uiso 1 1 calc R . .
C6 C 0.6784(3) 0.7249(2) 0.3519(2) 0.0315(8) Uani 1 1 d . . .
C7 C 0.7864(3) 0.7332(2) 0.3842(2) 0.0313(8) Uani 1 1 d . . .
C8 C 0.8132(3) 0.6538(2) 0.4260(2) 0.0383(9) Uani 1 1 d . . .
H8A H 0.8859 0.6588 0.4488 0.046 Uiso 1 1 calc R . .
C9 C 0.7355(3) 0.5676(2) 0.4348(2) 0.0428(9) Uani 1 1 d . . .
H9A H 0.7542 0.5143 0.4647 0.051 Uiso 1 1 calc R . .
C10 C 0.6309(3) 0.5589(2) 0.4001(2) 0.0394(9) Uani 1 1 d . . .
H10A H 0.5787 0.4986 0.4050 0.047 Uiso 1 1 calc R . .
C11 C 0.5994(3) 0.6361(2) 0.3580(2) 0.0326(8) Uani 1 1 d . A .
C12 C 0.4840(3) 0.6254(2) 0.3190(2) 0.0325(8) Uani 1 1 d . . .
C13A C 0.4860(5) 0.6070(5) 0.2204(4) 0.0318(15) Uiso 0.50 1 d P A 1
H13A H 0.5622 0.6131 0.2024 0.048 Uiso 0.50 1 calc PR A 1
H13B H 0.4540 0.6551 0.1892 0.048 Uiso 0.50 1 calc PR A 1
H13C H 0.4431 0.5411 0.2058 0.048 Uiso 0.50 1 calc PR A 1
C14A C 0.4080(6) 0.5406(5) 0.3641(5) 0.0396(17) Uiso 0.50 1 d P A 1
H14A H 0.4251 0.4789 0.3449 0.059 Uiso 0.50 1 calc PR A 1
H14B H 0.3313 0.5400 0.3480 0.059 Uiso 0.50 1 calc PR A 1
H14C H 0.4186 0.5483 0.4284 0.059 Uiso 0.50 1 calc PR A 1
C13B C 0.4473(6) 0.5351(5) 0.2599(5) 0.0417(18) Uiso 0.50 1 d P A 2
H13D H 0.5045 0.5323 0.2170 0.062 Uiso 0.50 1 calc PR A 2
H13E H 0.3788 0.5381 0.2283 0.062 Uiso 0.50 1 calc PR A 2
H13F H 0.4350 0.4765 0.2961 0.062 Uiso 0.50 1 calc PR A 2
C14B C 0.3892(6) 0.6267(5) 0.3852(5) 0.0393(17) Uiso 0.50 1 d P A 2
H14D H 0.4104 0.6839 0.4248 0.059 Uiso 0.50 1 calc PR A 2
H14E H 0.3760 0.5671 0.4201 0.059 Uiso 0.50 1 calc PR A 2
H14F H 0.3218 0.6299 0.3519 0.059 Uiso 0.50 1 calc PR A 2
C15 C 0.8737(3) 0.8274(2) 0.3742(2) 0.0341(8) Uani 1 1 d . . .
H15A H 0.8468 0.8658 0.3268 0.041 Uiso 1 1 calc R . .
C16 C 0.9837(3) 0.8090(3) 0.3453(3) 0.0544(11) Uani 1 1 d . . .
H16A H 0.9726 0.7686 0.2911 0.082 Uiso 1 1 calc R . .
H16B H 1.0149 0.7752 0.3922 0.082 Uiso 1 1 calc R . .
H16C H 1.0345 0.8716 0.3339 0.082 Uiso 1 1 calc R . .
C17 C 0.8880(4) 0.8893(3) 0.4585(3) 0.0583(12) Uani 1 1 d . . .
H17A H 0.8166 0.9010 0.4755 0.087 Uiso 1 1 calc R . .
H17B H 0.9393 0.9519 0.4485 0.087 Uiso 1 1 calc R . .
H17C H 0.9175 0.8549 0.5060 0.087 Uiso 1 1 calc R . .
C18 C 0.5606(3) 1.0909(3) 0.3565(3) 0.0456(10) Uani 1 1 d . . .
C19 C 0.6385(3) 1.1783(3) 0.3734(3) 0.0445(10) Uani 1 1 d . . .
C20 C 0.6064(4) 1.2547(3) 0.4182(3) 0.0597(12) Uani 1 1 d . . .
H20A H 0.6591 1.3139 0.4304 0.072 Uiso 1 1 calc R . .
C21 C 0.4989(4) 1.2454(3) 0.4449(3) 0.0655(14) Uani 1 1 d . . .
H21A H 0.4784 1.2968 0.4771 0.079 Uiso 1 1 calc R . .
C22 C 0.4227(4) 1.1614(3) 0.4242(3) 0.0624(13) Uani 1 1 d . . .
H22A H 0.3489 1.1555 0.4421 0.075 Uiso 1 1 calc R . .
C23 C 0.4499(3) 1.0836(3) 0.3776(3) 0.0516(11) Uani 1 1 d . . .
C24 C 0.3623(3) 0.9942(3) 0.3499(3) 0.0577(12) Uani 1 1 d . . .
H24A H 0.3958 0.9579 0.3047 0.069 Uiso 1 1 calc R . .
C25 C 0.3341(4) 0.9277(4) 0.4268(3) 0.0738(14) Uani 1 1 d . . .
H25A H 0.4014 0.9120 0.4512 0.111 Uiso 1 1 calc R . .
H25B H 0.2827 0.8674 0.4069 0.111 Uiso 1 1 calc R . .
H25C H 0.2999 0.9603 0.4724 0.111 Uiso 1 1 calc R . .
C26 C 0.2605(3) 1.0185(4) 0.3059(3) 0.0788(16) Uani 1 1 d . . .
H26A H 0.2139 0.9590 0.2795 0.118 Uiso 1 1 calc R . .
H26B H 0.2833 1.0667 0.2598 0.118 Uiso 1 1 calc R . .
H26C H 0.2190 1.0455 0.3504 0.118 Uiso 1 1 calc R . .
C27 C 0.7576(3) 1.1939(3) 0.3425(3) 0.0439(9) Uani 1 1 d . . .
H27A H 0.7624 1.1357 0.3054 0.053 Uiso 1 1 calc R . .
C28 C 0.7885(3) 1.2832(3) 0.2848(3) 0.0576(12) Uani 1 1 d . . .
H28A H 0.7345 1.2782 0.2360 0.086 Uiso 1 1 calc R . .
H28B H 0.8617 1.2868 0.2608 0.086 Uiso 1 1 calc R . .
H28C H 0.7894 1.3423 0.3203 0.086 Uiso 1 1 calc R . .
C29 C 0.8417(4) 1.2025(3) 0.4166(3) 0.0654(12) Uani 1 1 d . . .
H29A H 0.8298 1.1408 0.4484 0.098 Uiso 1 1 calc R . .
H29B H 0.8344 1.2553 0.4575 0.098 Uiso 1 1 calc R . .
H29C H 0.9157 1.2171 0.3923 0.098 Uiso 1 1 calc R . .
Li2 Li 0.1009(5) 0.4028(4) 0.0992(3) 0.0328(13) Uani 1 1 d . . .
N3 N 0.1483(2) 0.31632(18) 0.17986(16) 0.0269(6) Uani 1 1 d . . .
N4 N 0.0817(3) 0.5063(2) 0.17676(18) 0.0400(8) Uani 1 1 d . B .
C30 C 0.1546(3) 0.3366(2) 0.2654(2) 0.0301(8) Uani 1 1 d . . .
C31 C 0.1221(3) 0.4167(2) 0.3037(2) 0.0398(9) Uani 1 1 d . B .
H31A H 0.1263 0.4199 0.3664 0.048 Uiso 1 1 calc R . .
C32 C 0.0845(3) 0.4924(2) 0.2641(2) 0.0465(10) Uani 1 1 d . . .
C33 C 0.1991(3) 0.2716(3) 0.3288(2) 0.0457(10) Uani 1 1 d . . .
H33A H 0.2741 0.2690 0.3126 0.069 Uiso 1 1 calc R . .
H33B H 0.1520 0.2055 0.3258 0.069 Uiso 1 1 calc R . .
H33C H 0.2001 0.2981 0.3892 0.069 Uiso 1 1 calc R . .
C34A C 0.0706(6) 0.5662(4) 0.3296(4) 0.0273(15) Uiso 0.50 1 d P B 1
H34A H 0.1424 0.5980 0.3557 0.041 Uiso 0.50 1 calc PR B 1
H34B H 0.0222 0.5348 0.3761 0.041 Uiso 0.50 1 calc PR B 1
H34C H 0.0377 0.6152 0.3007 0.041 Uiso 0.50 1 calc PR B 1
C34B C 0.0103(6) 0.5532(5) 0.3207(5) 0.0349(17) Uiso 0.50 1 d P B 2
H34D H -0.0674 0.5306 0.3029 0.052 Uiso 0.50 1 calc PR B 2
H34E H 0.0345 0.6231 0.3089 0.052 Uiso 0.50 1 calc PR B 2
H34F H 0.0194 0.5422 0.3840 0.052 Uiso 0.50 1 calc PR B 2
C35 C 0.1784(3) 0.2296(2) 0.1481(2) 0.0296(8) Uani 1 1 d . . .
C36 C 0.2854(3) 0.2358(3) 0.1156(2) 0.0336(8) Uani 1 1 d . . .
C37 C 0.3067(3) 0.1537(3) 0.0727(2) 0.0413(9) Uani 1 1 d . . .
H37A H 0.3777 0.1571 0.0496 0.050 Uiso 1 1 calc R . .
C38 C 0.2279(3) 0.0682(3) 0.0629(2) 0.0436(10) Uani 1 1 d . . .
H38A H 0.2438 0.0140 0.0318 0.052 Uiso 1 1 calc R . .
C39 C 0.1252(3) 0.0614(3) 0.0988(2) 0.0396(9) Uani 1 1 d . . .
H39A H 0.0715 0.0016 0.0933 0.048 Uiso 1 1 calc R . .
C40 C 0.0996(3) 0.1407(2) 0.1427(2) 0.0300(8) Uani 1 1 d . . .
C41 C -0.0123(3) 0.1294(2) 0.1849(2) 0.0314(8) Uani 1 1 d . . .
H41A H -0.0084 0.1885 0.2236 0.038 Uiso 1 1 calc R . .
C42 C -0.0386(3) 0.0411(3) 0.2441(3) 0.0517(11) Uani 1 1 d . . .
H42A H 0.0213 0.0447 0.2878 0.078 Uiso 1 1 calc R . .
H42B H -0.0468 -0.0187 0.2080 0.078 Uiso 1 1 calc R . .
H42C H -0.1074 0.0403 0.2746 0.078 Uiso 1 1 calc R . .
C43 C -0.1051(3) 0.1262(3) 0.1182(3) 0.0562(11) Uani 1 1 d . . .
H43A H -0.0924 0.1879 0.0864 0.084 Uiso 1 1 calc R . .
H43B H -0.1750 0.1165 0.1488 0.084 Uiso 1 1 calc R . .
H43C H -0.1078 0.0721 0.0760 0.084 Uiso 1 1 calc R . .
C44 C 0.3756(3) 0.3269(3) 0.1299(2) 0.0370(9) Uani 1 1 d . . .
H44A H 0.3447 0.3746 0.1655 0.044 Uiso 1 1 calc R . .
C45 C 0.4176(4) 0.3757(3) 0.0449(3) 0.0575(11) Uani 1 1 d . . .
H45A H 0.3579 0.3980 0.0142 0.086 Uiso 1 1 calc R . .
H45B H 0.4436 0.3290 0.0069 0.086 Uiso 1 1 calc R . .
H45C H 0.4784 0.4319 0.0585 0.086 Uiso 1 1 calc R . .
C46 C 0.4722(3) 0.3037(4) 0.1835(4) 0.0832(18) Uani 1 1 d . . .
H46A H 0.4443 0.2669 0.2360 0.125 Uiso 1 1 calc R . .
H46B H 0.5233 0.3648 0.2018 0.125 Uiso 1 1 calc R . .
H46C H 0.5107 0.2646 0.1469 0.125 Uiso 1 1 calc R . .
C47 C 0.0438(4) 0.5885(2) 0.1435(2) 0.0433(10) Uani 1 1 d . . .
C48 C 0.1192(4) 0.6782(3) 0.1305(2) 0.0465(10) Uani 1 1 d . B .
C49 C 0.0814(4) 0.7534(3) 0.0896(3) 0.0531(11) Uani 1 1 d . . .
H49A H 0.1310 0.8145 0.0816 0.064 Uiso 1 1 calc R B .
C50 C -0.0267(4) 0.7407(3) 0.0603(2) 0.0516(11) Uani 1 1 d . B .
H50A H -0.0503 0.7918 0.0306 0.062 Uiso 1 1 calc R . .
C51 C -0.1000(4) 0.6534(3) 0.0746(2) 0.0496(10) Uani 1 1 d . . .
H51A H -0.1743 0.6450 0.0545 0.060 Uiso 1 1 calc R B .
C52 C -0.0674(4) 0.5767(3) 0.1180(2) 0.0470(10) Uani 1 1 d . B .
C53 C -0.1513(4) 0.4850(3) 0.1423(3) 0.0557(11) Uani 1 1 d . . .
C54A C -0.1577(7) 0.4191(6) 0.0694(5) 0.049(2) Uiso 0.50 1 d P B 1
H54A H -0.0904 0.3942 0.0679 0.073 Uiso 0.50 1 calc PR B 1
H54B H -0.1658 0.4531 0.0144 0.073 Uiso 0.50 1 calc PR B 1
H54C H -0.2214 0.3644 0.0757 0.073 Uiso 0.50 1 calc PR B 1
C54B C -0.2188(7) 0.4276(6) 0.0545(5) 0.049(2) Uiso 0.50 1 d P B 2
H54D H -0.1670 0.4053 0.0157 0.073 Uiso 0.50 1 calc PR B 2
H54E H -0.2548 0.4723 0.0222 0.073 Uiso 0.50 1 calc PR B 2
H54F H -0.2745 0.3712 0.0735 0.073 Uiso 0.50 1 calc PR B 2
C55 C -0.2507(3) 0.5103(3) 0.1873(3) 0.0534(11) Uani 1 1 d . B .
H55A H -0.2250 0.5587 0.2349 0.080 Uiso 1 1 calc R . .
H55B H -0.2962 0.4511 0.2122 0.080 Uiso 1 1 calc R . .
H55C H -0.2945 0.5373 0.1437 0.080 Uiso 1 1 calc R . .
C56 C 0.2390(4) 0.6943(3) 0.1616(3) 0.0536(11) Uani 1 1 d . . .
C57A C 0.3006(7) 0.7743(6) 0.1025(5) 0.055(2) Uiso 0.50 1 d P B 1
H57A H 0.2983 0.7491 0.0416 0.083 Uiso 0.50 1 calc PR B 1
H57B H 0.3773 0.7950 0.1235 0.083 Uiso 0.50 1 calc PR B 1
H57C H 0.2657 0.8302 0.1044 0.083 Uiso 0.50 1 calc PR B 1
C58A C 0.2425(7) 0.7165(6) 0.2528(5) 0.052(2) Uiso 0.50 1 d P B 1
H58A H 0.2081 0.6578 0.2850 0.078 Uiso 0.50 1 calc PR B 1
H58B H 0.2026 0.7680 0.2637 0.078 Uiso 0.50 1 calc PR B 1
H58C H 0.3193 0.7391 0.2731 0.078 Uiso 0.50 1 calc PR B 1
C57B C 0.3382(7) 0.7072(7) 0.0960(6) 0.060(2) Uiso 0.50 1 d P B 2
H57D H 0.3228 0.6544 0.0513 0.090 Uiso 0.50 1 calc PR B 2
H57E H 0.4058 0.7048 0.1293 0.090 Uiso 0.50 1 calc PR B 2
H57F H 0.3475 0.7703 0.0669 0.090 Uiso 0.50 1 calc PR B 2
C58B C 0.2853(7) 0.7908(6) 0.2270(6) 0.055(2) Uiso 0.50 1 d P B 2
H58D H 0.2316 0.7933 0.2728 0.083 Uiso 0.50 1 calc PR B 2
H58E H 0.2962 0.8503 0.1920 0.083 Uiso 0.50 1 calc PR B 2
H58F H 0.3554 0.7858 0.2548 0.083 Uiso 0.50 1 calc PR B 2

loop_
_atom_site_aniso_label
_atom_site_aniso_U_11
_atom_site_aniso_U_22
_atom_site_aniso_U_33
_atom_site_aniso_U_23
_atom_site_aniso_U_13
_atom_site_aniso_U_12
Li1 0.052(4) 0.043(4) 0.048(4) 0.011(3) 0.006(3) 0.019(3)
N1 0.0385(17) 0.0287(15) 0.0278(16) 0.0041(12) -0.0085(13) 0.0009(13)
N2 0.0353(17) 0.0363(17) 0.0456(19) 0.0108(14) 0.0031(14) 0.0154(13)
C1 0.062(3) 0.0265(19) 0.030(2) -0.0026(15) -0.0089(18) -0.0054(17)
C2 0.060(3) 0.029(2) 0.0284(19) 0.0047(15) -0.0117(17) -0.0054(17)
C3 0.035(2) 0.036(2) 0.040(2) 0.0133(17) -0.0072(17) 0.0004(16)
C4 0.190(6) 0.030(2) 0.024(2) -0.0056(17) 0.000(3) 0.028(3)
C5 0.048(2) 0.050(2) 0.055(3) 0.022(2) -0.0117(19) 0.0090(19)
C6 0.047(2) 0.0226(17) 0.0206(17) -0.0017(13) -0.0039(15) 0.0004(15)
C7 0.044(2) 0.0214(17) 0.0251(18) -0.0014(14) -0.0054(15) 0.0015(15)
C8 0.048(2) 0.0296(19) 0.0321(19) 0.0006(15) -0.0106(17) -0.0020(17)
C9 0.062(3) 0.0281(19) 0.033(2) 0.0066(15) -0.0133(18) 0.0003(18)
C10 0.054(2) 0.0269(19) 0.0305(19) 0.0020(15) -0.0085(17) -0.0038(17)
C11 0.046(2) 0.0266(18) 0.0211(17) -0.0051(14) -0.0004(15) -0.0006(16)
C12 0.037(2) 0.0284(18) 0.0286(18) -0.0077(14) 0.0029(15) 0.0002(15)
C15 0.045(2) 0.0235(18) 0.0291(19) -0.0008(14) -0.0020(16) -0.0010(15)
C16 0.048(2) 0.034(2) 0.081(3) 0.011(2) 0.009(2) 0.0062(18)
C17 0.069(3) 0.046(2) 0.044(2) -0.0073(19) -0.002(2) -0.020(2)
C18 0.045(2) 0.044(2) 0.056(2) 0.0213(19) 0.0121(19) 0.0237(19)
C19 0.047(2) 0.036(2) 0.056(2) 0.0172(18) 0.0116(19) 0.0200(19)
C20 0.061(3) 0.042(2) 0.087(3) 0.024(2) 0.035(2) 0.030(2)
C21 0.071(3) 0.053(3) 0.089(3) 0.029(2) 0.038(3) 0.043(3)
C22 0.052(3) 0.063(3) 0.086(3) 0.042(3) 0.031(2) 0.036(2)
C23 0.041(2) 0.055(3) 0.068(3) 0.030(2) 0.010(2) 0.026(2)
C24 0.042(2) 0.065(3) 0.073(3) 0.034(2) 0.007(2) 0.024(2)
C25 0.070(3) 0.075(3) 0.075(3) 0.036(3) 0.003(3) 0.011(3)
C26 0.042(3) 0.103(4) 0.097(4) 0.053(3) 0.004(2) 0.025(3)
C27 0.044(2) 0.037(2) 0.057(2) 0.0024(18) 0.0093(19) 0.0201(18)
C28 0.059(3) 0.042(2) 0.075(3) 0.013(2) 0.026(2) 0.016(2)
C29 0.057(3) 0.074(3) 0.067(3) 0.008(2) 0.014(2) 0.018(2)
Li2 0.040(3) 0.032(3) 0.030(3) -0.003(2) -0.001(2) 0.015(3)
N3 0.0283(15) 0.0271(15) 0.0246(15) -0.0009(11) 0.0005(12) 0.0052(12)
N4 0.064(2) 0.0264(16) 0.0313(17) 0.0016(13) 0.0105(15) 0.0124(14)
C30 0.0309(19) 0.0265(18) 0.0290(19) 0.0020(14) -0.0023(14) -0.0015(14)
C31 0.068(3) 0.0236(18) 0.0248(18) -0.0051(15) 0.0025(17) 0.0030(17)
C32 0.084(3) 0.0227(19) 0.031(2) -0.0040(15) 0.010(2) 0.0088(19)
C33 0.060(3) 0.043(2) 0.032(2) 0.0093(17) -0.0057(18) 0.0070(19)
C35 0.0362(19) 0.0311(19) 0.0254(17) 0.0077(14) 0.0058(15) 0.0149(15)
C36 0.0334(19) 0.043(2) 0.0294(18) 0.0133(16) 0.0059(15) 0.0174(17)
C37 0.045(2) 0.048(2) 0.040(2) 0.0157(17) 0.0174(18) 0.0269(19)
C38 0.060(3) 0.036(2) 0.043(2) 0.0072(17) 0.0226(19) 0.024(2)
C39 0.048(2) 0.032(2) 0.041(2) 0.0067(16) 0.0149(18) 0.0125(17)
C40 0.0351(19) 0.0282(18) 0.0305(18) 0.0059(14) 0.0040(15) 0.0144(15)
C41 0.038(2) 0.0277(18) 0.0310(18) -0.0007(14) 0.0052(15) 0.0111(15)
C42 0.055(3) 0.048(2) 0.058(3) 0.019(2) 0.019(2) 0.020(2)
C43 0.042(2) 0.086(3) 0.042(2) 0.002(2) 0.0084(19) 0.016(2)
C44 0.0268(19) 0.045(2) 0.041(2) 0.0143(17) 0.0044(16) 0.0106(16)
C45 0.075(3) 0.045(2) 0.050(3) 0.017(2) 0.008(2) 0.006(2)
C46 0.034(2) 0.092(4) 0.119(4) 0.068(3) -0.016(3) 0.001(2)
C47 0.079(3) 0.0261(19) 0.029(2) -0.0030(15) 0.0143(19) 0.0187(19)
C48 0.078(3) 0.028(2) 0.037(2) -0.0011(16) 0.019(2) 0.016(2)
C49 0.090(4) 0.029(2) 0.042(2) 0.0015(17) 0.014(2) 0.014(2)
C50 0.090(3) 0.029(2) 0.038(2) 0.0036(17) 0.011(2) 0.018(2)
C51 0.081(3) 0.040(2) 0.032(2) -0.0011(17) 0.009(2) 0.023(2)
C52 0.073(3) 0.031(2) 0.040(2) -0.0008(17) 0.014(2) 0.017(2)
C53 0.083(3) 0.036(2) 0.048(2) -0.0086(18) 0.022(2) 0.012(2)
C55 0.054(3) 0.042(2) 0.062(3) -0.002(2) -0.004(2) 0.007(2)
C56 0.070(3) 0.042(2) 0.053(3) 0.0053(19) 0.024(2) 0.018(2)

loop_
_atom_type_symbol
_atom_type_description
_atom_type_scat_dispersion_real
_atom_type_scat_dispersion_imag
_atom_type_scat_source
C C 0.0033 0.0016 'International Tables Vol C Tables 4.2.6.8 and 6.1.1.4'
H H 0.0000 0.0000 'International Tables Vol C Tables 4.2.6.8 and 6.1.1.4'
Li Li -0.0003 0.0001 'International Tables Vol C Tables 4.2.6.8 and 6.1.1.4'
N N 0.0061 0.0033 'International Tables Vol C Tables 4.2.6.8 and 6.1.1.4'

loop_
_geom_angle_atom_site_label_1
_geom_angle_atom_site_label_2
_geom_angle_atom_site_label_3
_geom_angle
_geom_angle_site_symmetry_1
_geom_angle_site_symmetry_3
_geom_angle_publ_flag
N1 Li1 N2 102.3(3) . . ?
C1 N1 C6 118.8(3) . . ?
C1 N1 Li1 119.5(3) . . ?
C6 N1 Li1 121.3(3) . . ?
C3 N2 C18 119.9(3) . . ?
C3 N2 Li1 118.2(3) . . ?
C18 N2 Li1 120.8(3) . . ?
N1 C1 C2 123.7(3) . . ?
N1 C1 C4 120.3(3) . . ?
C2 C1 C4 115.9(3) . . ?
C3 C2 C1 130.0(3) . . ?
N2 C3 C2 124.3(3) . . ?
N2 C3 C5 119.6(3) . . ?
C2 C3 C5 116.1(3) . . ?
C7 C6 C11 120.7(3) . . ?
C7 C6 N1 119.6(3) . . ?
C11 C6 N1 119.4(3) . . ?
C8 C7 C6 118.9(3) . . ?
C8 C7 C15 120.0(3) . . ?
C6 C7 C15 121.1(3) . . ?
C9 C8 C7 120.8(3) . . ?
C10 C9 C8 119.9(3) . . ?
C9 C10 C11 121.7(3) . . ?
C10 C11 C6 117.9(3) . . ?
C10 C11 C12 121.3(3) . . ?
C6 C11 C12 120.8(3) . . ?
C13A C12 C11 109.1(3) . . ?
C13A C12 C13B 46.3(4) . . ?
C11 C12 C13B 113.1(4) . . ?
C13A C12 C14A 111.2(4) . . ?
C11 C12 C14A 108.3(4) . . ?
C13B C12 C14A 66.4(4) . . ?
C13A C12 C14B 133.4(4) . . ?
C11 C12 C14B 117.3(4) . . ?
C13B C12 C14B 107.3(4) . . ?
C14A C12 C14B 50.5(4) . . ?
C17 C15 C16 110.8(3) . . ?
C17 C15 C7 111.2(3) . . ?
C16 C15 C7 112.7(3) . . ?
C19 C18 C23 120.1(4) . . ?
C19 C18 N2 121.4(3) . . ?
C23 C18 N2 118.5(4) . . ?
C20 C19 C18 119.1(4) . . ?
C20 C19 C27 118.8(4) . . ?
C18 C19 C27 122.1(3) . . ?
C21 C20 C19 121.0(4) . . ?
C22 C21 C20 119.2(4) . . ?
C21 C22 C23 122.0(4) . . ?
C22 C23 C18 118.3(4) . . ?
C22 C23 C24 121.0(4) . . ?
C18 C23 C24 120.7(4) . . ?
C25 C24 C23 110.1(4) . . ?
C25 C24 C26 112.4(4) . . ?
C23 C24 C26 113.6(4) . . ?
C29 C27 C28 108.8(4) . . ?
C29 C27 C19 114.1(3) . . ?
C28 C27 C19 111.6(3) . . ?
N3 Li2 N4 101.8(3) . . ?
N3 Li2 C51 114.3(2) . 2_565 ?
N4 Li2 C51 143.6(3) . 2_565 ?
C30 N3 C35 119.5(3) . . ?
C30 N3 Li2 120.1(3) . . ?
C35 N3 Li2 120.5(2) . . ?
C32 N4 C47 119.5(3) . . ?
C32 N4 Li2 118.3(3) . . ?
C47 N4 Li2 121.0(3) . . ?
N3 C30 C31 124.0(3) . . ?
N3 C30 C33 120.1(3) . . ?
C31 C30 C33 115.9(3) . . ?
C32 C31 C30 130.1(3) . . ?
N4 C32 C31 124.4(3) . . ?
N4 C32 C34A 123.1(4) . . ?
C31 C32 C34A 111.4(4) . . ?
N4 C32 C34B 114.0(4) . . ?
C31 C32 C34B 119.7(4) . . ?
C34A C32 C34B 26.9(3) . . ?
C40 C35 C36 120.3(3) . . ?
C40 C35 N3 120.1(3) . . ?
C36 C35 N3 119.5(3) . . ?
C37 C36 C35 118.0(3) . . ?
C37 C36 C44 120.6(3) . . ?
C35 C36 C44 121.3(3) . . ?
C38 C37 C36 121.8(3) . . ?
C37 C38 C39 119.6(3) . . ?
C38 C39 C40 121.0(3) . . ?
C39 C40 C35 119.1(3) . . ?
C39 C40 C41 119.6(3) . . ?
C35 C40 C41 121.3(3) . . ?
C43 C41 C42 110.3(3) . . ?
C43 C41 C40 113.2(3) . . ?
C42 C41 C40 112.0(3) . . ?
C36 C44 C45 113.5(3) . . ?
C36 C44 C46 110.5(3) . . ?
C45 C44 C46 109.4(3) . . ?
C52 C47 C48 120.3(3) . . ?
C52 C47 N4 119.4(3) . . ?
C48 C47 N4 120.1(4) . . ?
C49 C48 C47 118.6(4) . . ?
C49 C48 C56 120.1(4) . . ?
C47 C48 C56 121.3(3) . . ?
C50 C49 C48 121.4(4) . . ?
C51 C50 C49 119.6(4) . . ?
C50 C51 C52 121.4(4) . . ?
C50 C51 Li2 92.4(3) . 2_565 ?
C52 C51 Li2 102.4(3) . 2_565 ?
C51 C52 C47 118.6(4) . . ?
C51 C52 C53 120.9(4) . . ?
C47 C52 C53 120.3(3) . . ?
C54A C53 C52 105.9(4) . . ?
C54A C53 C55 124.9(5) . . ?
C52 C53 C55 111.4(3) . . ?
C54A C53 C54B 29.8(4) . . ?
C52 C53 C54B 112.3(4) . . ?
C55 C53 C54B 97.1(4) . . ?
C58A C56 C57A 116.4(6) . . ?
C58A C56 C48 107.0(4) . . ?
C57A C56 C48 104.5(4) . . ?
C58A C56 C57B 128.3(6) . . ?
C57A C56 C57B 43.3(4) . . ?
C48 C56 C57B 123.2(4) . . ?
C58A C56 C58B 42.7(4) . . ?
C57A C56 C58B 73.9(5) . . ?
C48 C56 C58B 115.9(4) . . ?
C57B C56 C58B 99.2(5) . . ?

loop_
_geom_bond_atom_site_label_1
_geom_bond_atom_site_label_2
_geom_bond_distance
_geom_bond_site_symmetry_2
_geom_bond_publ_flag
Li1 N1 1.894(7) . ?
Li1 N2 1.919(7) . ?
N1 C1 1.323(4) . ?
N1 C6 1.442(4) . ?
N2 C3 1.325(4) . ?
N2 C18 1.429(4) . ?
C1 C2 1.413(5) . ?
C1 C4 1.507(5) . ?
C2 C3 1.388(5) . ?
C3 C5 1.523(4) . ?
C6 C7 1.403(5) . ?
C6 C11 1.411(4) . ?
C7 C8 1.391(4) . ?
C7 C15 1.524(4) . ?
C8 C9 1.380(5) . ?
C9 C10 1.374(5) . ?
C10 C11 1.390(5) . ?
C11 C12 1.518(5) . ?
C12 C13A 1.511(7) . ?
C12 C13B 1.520(8) . ?
C12 C14A 1.525(7) . ?
C12 C14B 1.568(7) . ?
C15 C17 1.518(5) . ?
C15 C16 1.524(5) . ?
C18 C19 1.400(5) . ?
C18 C23 1.405(5) . ?
C19 C20 1.398(5) . ?
C19 C27 1.535(5) . ?
C20 C21 1.387(5) . ?
C21 C22 1.366(6) . ?
C22 C23 1.401(6) . ?
C23 C24 1.516(6) . ?
C24 C25 1.498(6) . ?
C24 C26 1.529(5) . ?
C27 C29 1.505(6) . ?
C27 C28 1.520(5) . ?
Li2 N3 1.909(6) . ?
Li2 N4 1.916(6) . ?
Li2 C51 2.732(6) 2_565 ?
N3 C30 1.318(4) . ?
N3 C35 1.433(4) . ?
N4 C32 1.339(4) . ?
N4 C47 1.435(4) . ?
C30 C31 1.402(4) . ?
C30 C33 1.514(4) . ?
C31 C32 1.390(5) . ?
C32 C34A 1.466(7) . ?
C32 C34B 1.639(7) . ?
C35 C40 1.405(4) . ?
C35 C36 1.416(4) . ?
C36 C37 1.394(5) . ?
C36 C44 1.512(5) . ?
C37 C38 1.376(5) . ?
C38 C39 1.385(5) . ?
C39 C40 1.391(4) . ?
C40 C41 1.523(4) . ?
C41 C43 1.512(5) . ?
C41 C42 1.519(5) . ?
C44 C45 1.513(5) . ?
C44 C46 1.535(5) . ?
C47 C52 1.404(5) . ?
C47 C48 1.412(5) . ?
C48 C49 1.396(5) . ?
C48 C56 1.524(6) . ?
C49 C50 1.382(6) . ?
C50 C51 1.377(5) . ?
C51 C52 1.400(5) . ?
C51 Li2 2.732(6) 2_565 ?
C52 C53 1.521(5) . ?
C53 C54A 1.420(8) . ?
C53 C55 1.534(5) . ?
C53 C54B 1.657(9) . ?
C56 C58A 1.407(8) . ?
C56 C57A 1.522(9) . ?
C56 C57B 1.581(9) . ?
C56 C58B 1.654(9) . ?
